data_2203224
loop_
_publ_author_name
'Kazak, Canan'
'Ayg\"un, Muhittin'
'Turgut, G\"unseli'
'Odaba\,so\<glu, Mustafa'
'B\"uy\"ukg\"ung\"or, Orhan'
'Kahveci, Nermin'

_publ_section_title
;
 4-[(4-Chlorobenzylidene)amino]phenol
;
_journal_issue 2
_journal_name_full 'Acta Crystallographica Section E'
_journal_page_first o252
_journal_page_last o253
_journal_paper_doi 10.1107/S1600536804001138
_journal_volume 60
_journal_year 2004
_chemical_formula_iupac 'C13 H10 Cl N O'
_chemical_formula_moiety 'C13 H10 Cl N O'
_chemical_formula_sum 'C13 H10 Cl N O'
_chemical_formula_weight 231.67
_chemical_name_systematic
;
 4-[(4-chlorobenzylidene)-amino]-phenol
;
_space_group_IT_number 61
_symmetry_cell_setting orthorhombic
_symmetry_space_group_name_Hall '-P 2ac 2ab'
_symmetry_space_group_name_H-M 'P b c a'
_atom_sites_solution_hydrogens geom
_atom_sites_solution_primary direct
_atom_sites_solution_secondary difmap
_audit_creation_method SHELXL-97
_cell_angle_alpha 90.00
_cell_angle_beta 90.00
_cell_angle_gamma 90.00
_cell_formula_units_Z 8
_cell_length_a 16.866(3)
_cell_length_b 12.704(5)
_cell_length_c 10.410(2)
_cell_measurement_reflns_used 25
_cell_measurement_temperature 293(2)
_cell_measurement_theta_max 24.15
_cell_measurement_theta_min 20.56
_cell_volume 2230.5(11)
_computing_cell_refinement 'MSC/AFC Diffractomer Control Software'
_computing_data_collection
;
MSC/AFC Diffractomer Control Software (Molecular Structure Corporation, 1994)
;
_computing_data_reduction 'TEXSAN (Molecular Structure Corporation,1997)'
_computing_molecular_graphics 'ORTEPIII (Burnett & Johnson, 1996)'
_computing_publication_material SHELXL97
_computing_structure_refinement 'SHELXL97 (Sheldrick, 1997b)'
_computing_structure_solution 'SHELXS97 (Sheldrick, 1997a)'
_diffrn_ambient_temperature 293(2)
_diffrn_measured_fraction_theta_full 1.000
_diffrn_measured_fraction_theta_max 1.000
_diffrn_measurement_device_type 'Rigaku AFC-7S'
_diffrn_measurement_method \w/2\q
_diffrn_radiation_monochromator graphite
_diffrn_radiation_source 'fine-focus sealed tube'
_diffrn_radiation_type MoK\a
_diffrn_radiation_wavelength 0.71069
_diffrn_reflns_av_R_equivalents 0.0000
_diffrn_reflns_av_sigmaI/netI 0.0477
_diffrn_reflns_limit_h_max 23
_diffrn_reflns_limit_h_min 0
_diffrn_reflns_limit_k_max 17
_diffrn_reflns_limit_k_min 0
_diffrn_reflns_limit_l_max 14
_diffrn_reflns_limit_l_min 0
_diffrn_reflns_number 3250
_diffrn_reflns_theta_full 29.99
_diffrn_reflns_theta_max 29.99
_diffrn_reflns_theta_min 2.41
_diffrn_standards_decay_% 0.5
_diffrn_standards_interval_count 150
_diffrn_standards_number 3
_exptl_absorpt_coefficient_mu 0.318
_exptl_absorpt_correction_type none
_exptl_crystal_colour yellow
_exptl_crystal_density_diffrn 1.380
_exptl_crystal_density_method 'not measured'
_exptl_crystal_description prismatic
_exptl_crystal_F_000 960
_exptl_crystal_size_max 0.40
_exptl_crystal_size_mid 0.38
_exptl_crystal_size_min 0.30
_refine_diff_density_max 0.761
_refine_diff_density_min -0.596
_refine_ls_extinction_method none
_refine_ls_goodness_of_fit_ref 1.107
_refine_ls_hydrogen_treatment mixed
_refine_ls_matrix_type full
_refine_ls_number_parameters 185
_refine_ls_number_reflns 3250
_refine_ls_number_restraints 0
_refine_ls_restrained_S_all 1.107
_refine_ls_R_factor_all 0.0888
_refine_ls_R_factor_gt 0.0629
_refine_ls_shift/su_max 0.005
_refine_ls_shift/su_mean 0.001
_refine_ls_structure_factor_coef Fsqd
_refine_ls_weighting_details 'calc w = 1/[\s^2^(Fo^2^)+(0.0975P)^2^+0.6308P] where P = (Fo^2^+2Fc^2^)/3'
_refine_ls_weighting_scheme calc
_refine_ls_wR_factor_gt 0.1556
_refine_ls_wR_factor_ref 0.1930
_reflns_number_gt 2209
_reflns_number_total 3250
_reflns_threshold_expression I>2\s(I)
_cod_data_source_file rn6011.cif
_cod_data_source_block I
_cod_original_cell_volume 2230.6(10)
_cod_database_code 2203224
_cod_database_fobs_code 2203224

loop_
_symmetry_equiv_pos_as_xyz
'x, y, z'
'x+1/2, -y+1/2, -z'
'-x, y+1/2, -z+1/2'
'-x+1/2, -y, z+1/2'
'-x, -y, -z'
'-x-1/2, y-1/2, z'
'x, -y-1/2, z-1/2'
'x-1/2, y, -z-1/2'

loop_
_atom_site_label
_atom_site_fract_x
_atom_site_fract_y
_atom_site_fract_z
_atom_site_U_iso_or_equiv
_atom_site_adp_type
_atom_site_calc_flag
_atom_site_occupancy
_atom_site_type_symbol
Cl1 0.38455(4) 0.93228(5) 0.16354(8) 0.0780(3) Uani d 1 Cl
N1 0.63405(9) 0.58122(11) -0.11516(15) 0.0412(3) Uani d 1 N
O1 0.80338(10) 0.23262(11) -0.28930(14) 0.0549(4) Uani d 1 O
C1 0.76179(10) 0.31491(12) -0.23989(18) 0.0421(4) Uani d 1 C
C2 0.72864(12) 0.38553(14) -0.32672(16) 0.0440(4) Uani d 1 C
C3 0.68722(12) 0.47236(13) -0.28280(17) 0.0435(4) Uani d 1 C
C4 0.67652(10) 0.48927(12) -0.15165(16) 0.0391(4) Uani d 1 C
C5 0.70966(11) 0.41764(13) -0.06484(17) 0.0418(4) Uani d 1 C
C6 0.75225(10) 0.33153(13) -0.10876(17) 0.0416(4) Uani d 1 C
C7 0.59178(11) 0.57966(14) -0.01360(19) 0.0432(4) Uani d 1 C
C8 0.54422(10) 0.66934(13) 0.03053(17) 0.0407(4) Uani d 1 C
C9 0.54219(12) 0.76471(16) -0.0355(2) 0.0516(4) Uani d 1 C
C10 0.49398(15) 0.84590(18) 0.0060(2) 0.0604(5) Uani d 1 C
C11 0.44741(11) 0.83150(16) 0.1139(2) 0.0504(4) Uani d 1 C
C12 0.44841(12) 0.73825(19) 0.1809(2) 0.0545(5) Uani d 1 C
C13 0.49705(12) 0.65748(16) 0.13874(19) 0.0501(4) Uani d 1 C
H1 0.820(2) 0.195(3) -0.230(3) 0.089(10) Uiso d 1 H
H2 0.7347(12) 0.3741(18) -0.416(2) 0.045(5) Uiso d 1 H
H3 0.6622(14) 0.5227(18) -0.344(2) 0.045(6) Uiso d 1 H
H5 0.7055(13) 0.4309(16) 0.025(2) 0.046(6) Uiso d 1 H
H6 0.7796(14) 0.2840(19) -0.047(2) 0.059(6) Uiso d 1 H
H7 0.5882(15) 0.521(2) 0.038(2) 0.054(6) Uiso d 1 H
H9 0.5708(18) 0.775(2) -0.110(3) 0.081(8) Uiso d 1 H
H10 0.4900(18) 0.911(2) -0.043(3) 0.072(8) Uiso d 1 H
H12 0.4162(15) 0.7293(19) 0.250(2) 0.058(6) Uiso d 1 H
H13 0.4987(17) 0.591(2) 0.186(2) 0.062(7) Uiso d 1 H

loop_
_atom_site_aniso_label
_atom_site_aniso_U_11
_atom_site_aniso_U_22
_atom_site_aniso_U_33
_atom_site_aniso_U_12
_atom_site_aniso_U_13
_atom_site_aniso_U_23
Cl1 0.0740(4) 0.0685(4) 0.0915(5) 0.0255(3) 0.0163(3) -0.0143(3)
N1 0.0440(7) 0.0330(6) 0.0467(8) 0.0002(5) 0.0003(6) -0.0022(5)
O1 0.0730(10) 0.0423(7) 0.0494(7) 0.0158(6) 0.0072(6) 0.0009(6)
C1 0.0475(8) 0.0327(7) 0.0460(8) 0.0006(6) 0.0032(7) -0.0004(6)
C2 0.0572(10) 0.0368(8) 0.0379(8) 0.0029(7) 0.0055(7) 0.0027(6)
C3 0.0527(9) 0.0360(8) 0.0417(8) 0.0026(7) 0.0008(7) 0.0053(6)
C4 0.0419(8) 0.0309(7) 0.0445(8) -0.0008(6) 0.0019(6) 0.0001(6)
C5 0.0468(9) 0.0391(8) 0.0395(8) -0.0005(6) -0.0018(6) -0.0007(6)
C6 0.0453(8) 0.0357(7) 0.0439(8) 0.0012(6) -0.0016(7) 0.0049(6)
C7 0.0417(8) 0.0375(8) 0.0505(9) -0.0005(6) -0.0004(7) -0.0002(7)
C8 0.0387(8) 0.0394(8) 0.0440(8) -0.0006(6) -0.0008(6) -0.0058(6)
C9 0.0556(10) 0.0462(10) 0.0529(10) 0.0081(8) 0.0087(8) 0.0035(8)
C10 0.0676(13) 0.0478(10) 0.0660(12) 0.0127(9) 0.0108(10) 0.0042(9)
C11 0.0449(9) 0.0502(10) 0.0562(10) 0.0074(7) 0.0005(8) -0.0121(8)
C12 0.0449(9) 0.0639(12) 0.0547(10) 0.0009(9) 0.0109(8) -0.0018(9)
C13 0.0488(9) 0.0464(9) 0.0551(10) -0.0001(8) 0.0060(8) 0.0023(8)

loop_
_atom_type_symbol
_atom_type_description
_atom_type_scat_dispersion_real
_atom_type_scat_dispersion_imag
_atom_type_scat_source
C C 0.0033 0.0016 'International Tables Vol C Tables 4.2.6.8 and 6.1.1.4'
H H 0.0000 0.0000 'International Tables Vol C Tables 4.2.6.8 and 6.1.1.4'
N N 0.0061 0.0033 'International Tables Vol C Tables 4.2.6.8 and 6.1.1.4'
Cl Cl 0.1484 0.1585 'International Tables Vol C Tables 4.2.6.8 and 6.1.1.4'
O O 0.0106 0.0060 'International Tables Vol C Tables 4.2.6.8 and 6.1.1.4'

loop_
_geom_angle_atom_site_label_1
_geom_angle_atom_site_label_2
_geom_angle_atom_site_label_3
_geom_angle
_geom_angle_publ_flag
C7 N1 C4 119.4(2) yes
C1 O1 H1 110(2) yes
O1 C1 C6 123.2(2) yes
O1 C1 C2 117.2(2) yes
C6 C1 C2 119.57(15) ?
C3 C2 C1 120.17(16) ?
C3 C2 H2 120.2(14) ?
C1 C2 H2 119.7(14) ?
C2 C3 C4 120.80(16) ?
C2 C3 H3 121.0(13) ?
C4 C3 H3 118.2(13) ?
C3 C4 C5 118.73(16) ?
C3 C4 N1 116.97(15) ?
C5 C4 N1 124.3(2) yes
C6 C5 C4 120.48(16) ?
C6 C5 H5 120.1(13) ?
C4 C5 H5 119.3(13) ?
C5 C6 C1 120.23(15) ?
C5 C6 H6 120.5(14) ?
C1 C6 H6 119.2(14) ?
N1 C7 C8 123.6(2) yes
N1 C7 H7 122.1(15) ?
C8 C7 H7 114.3(15) ?
C13 C8 C9 118.74(17) ?
C13 C8 C7 118.91(17) ?
C9 C8 C7 122.3(2) yes
C10 C9 C8 120.60(19) ?
C10 C9 H9 117.6(18) ?
C8 C9 H9 121.7(18) ?
C11 C10 C9 119.3(2) ?
C11 C10 H10 120.1(17) ?
C9 C10 H10 120.5(17) ?
C12 C11 C10 121.28(18) ?
C12 C11 Cl1 119.4(2) yes
C10 C11 Cl1 119.31(17) ?
C11 C12 C13 119.01(18) ?
C11 C12 H12 120.1(16) ?
C13 C12 H12 120.8(16) ?
C12 C13 C8 121.10(19) ?
C12 C13 H13 119.6(16) ?
C8 C13 H13 119.3(16) ?

loop_
_geom_bond_atom_site_label_1
_geom_bond_atom_site_label_2
_geom_bond_distance
_geom_bond_publ_flag
Cl1 C11 1.741(2) yes
N1 C7 1.275(2) yes
N1 C4 1.422(2) yes
O1 C1 1.360(2) yes
O1 H1 0.83(4) yes
C1 C6 1.391(3) ?
C1 C2 1.391(2) ?
C2 C3 1.383(3) ?
C2 H2 0.94(2) ?
C3 C4 1.394(2) ?
C3 H3 1.00(2) ?
C4 C5 1.399(2) ?
C5 C6 1.386(2) ?
C5 H5 0.95(2) ?
C6 H6 0.99(3) ?
C7 C8 1.467(2) yes
C7 H7 0.92(3) ?
C8 C13 1.387(2) ?
C8 C9 1.394(3) ?
C9 C10 1.382(3) ?
C9 H9 0.92(3) ?
C10 C11 1.383(3) ?
C10 H10 0.97(3) ?
C11 C12 1.375(3) ?
C12 C13 1.385(3) ?
C12 H12 0.91(3) ?
C13 H13 0.98(3) ?

loop_
_geom_torsion_atom_site_label_1
_geom_torsion_atom_site_label_2
_geom_torsion_atom_site_label_3
_geom_torsion_atom_site_label_4
_geom_torsion
O1 C1 C2 C3 -178.45(17)
C6 C1 C2 C3 0.7(3)
C1 C2 C3 C4 -1.4(3)
C2 C3 C4 C5 1.1(3)
C2 C3 C4 N1 179.24(16)
C7 N1 C4 C3 148.14(18)
C7 N1 C4 C5 -33.8(3)
C3 C4 C5 C6 -0.1(3)
N1 C4 C5 C6 -178.05(16)
C4 C5 C6 C1 -0.6(3)
O1 C1 C6 C5 179.43(16)
C2 C1 C6 C5 0.3(3)
C4 N1 C7 C8 -178.41(16)
N1 C7 C8 C13 176.64(18)
N1 C7 C8 C9 -0.6(3)
C13 C8 C9 C10 -0.1(3)
C7 C8 C9 C10 177.17(19)
C8 C9 C10 C11 -0.2(4)
C9 C10 C11 C12 0.2(4)
C9 C10 C11 Cl1 -178.14(18)
C10 C11 C12 C13 -0.1(3)
Cl1 C11 C12 C13 178.30(16)
C11 C12 C13 C8 -0.1(3)
C9 C8 C13 C12 0.2(3)
C7 C8 C13 C12 -177.11(18)

loop_
_cod_related_entry_id
_cod_related_entry_database
_cod_related_entry_code
1 ChemSpider 30654730
